data_4102381
loop_
_publ_author_name
'Hidenori Kinoshita'
'Oscar J. Ingham'
'Winnie W. Ong'
'Aaron B. Beeler'
'John A. Porco'

_publ_section_title
;
 Tandem Processes Identified from Reaction Screening: Nucleophilic
 Addition to Aryl N-Phosphinylimines Employing La(III)-TFAA Activation
;
_journal_name_full 'Journal of the American Chemical Society'
_journal_page_first 6412
_journal_page_last 6418
_journal_paper_doi 10.1021/ja100346w
_journal_volume 132
_journal_year 2010
_chemical_formula_moiety 'C21 H20 F3 N O4'
_chemical_formula_sum 'C21 H20 F3 N O4'
_chemical_formula_weight 407.38
_chemical_name_systematic
;
 ?
;
_space_group_IT_number 14
_symmetry_cell_setting monoclinic
_symmetry_space_group_name_Hall '-P 2ybc'
_symmetry_space_group_name_H-M 'P 1 21/c 1'
_atom_sites_solution_hydrogens mixed
_atom_sites_solution_primary direct
_atom_sites_solution_secondary difmap
_audit_creation_method SHELXL-97
_cell_angle_alpha 90.00
_cell_angle_beta 93.879(6)
_cell_angle_gamma 90.00
_cell_formula_units_Z 4
_cell_length_a 10.9153(12)
_cell_length_b 7.2960(9)
_cell_length_c 23.168(3)
_cell_measurement_reflns_used 5543
_cell_measurement_temperature 173(2)
_cell_measurement_theta_max 31.64
_cell_measurement_theta_min 2.48
_cell_volume 1840.8(4)
_computing_cell_refinement 'Bruker SAINT+'
_computing_data_collection 'Bruker APEX2'
_computing_data_reduction 'Bruker SAINT+'
_computing_molecular_graphics 'Bruker SHELXTL'
_computing_publication_material 'Bruker SHELXTL'
_computing_structure_refinement 'SHELXL-97 (Sheldrick, 1997)'
_computing_structure_solution 'SHELXS-97 (Sheldrick, 1990)'
_diffrn_ambient_temperature 173(2)
_diffrn_measured_fraction_theta_full 0.998
_diffrn_measured_fraction_theta_max 0.998
_diffrn_measurement_device_type 'Bruker X8 APEX II diffractometer'
_diffrn_measurement_method 'phi and omega scans'
_diffrn_radiation_monochromator graphite
_diffrn_radiation_source 'fine-focus sealed tube'
_diffrn_radiation_type MoK\a
_diffrn_radiation_wavelength 0.71073
_diffrn_reflns_av_R_equivalents 0.0350
_diffrn_reflns_av_sigmaI/netI 0.0377
_diffrn_reflns_limit_h_max 14
_diffrn_reflns_limit_h_min -14
_diffrn_reflns_limit_k_max 9
_diffrn_reflns_limit_k_min -6
_diffrn_reflns_limit_l_max 30
_diffrn_reflns_limit_l_min -30
_diffrn_reflns_number 16253
_diffrn_reflns_theta_full 28.28
_diffrn_reflns_theta_max 28.28
_diffrn_reflns_theta_min 1.76
_exptl_absorpt_coefficient_mu 0.121
_exptl_absorpt_correction_T_max 0.9762
_exptl_absorpt_correction_T_min 0.9199
_exptl_absorpt_correction_type multi-scan
_exptl_absorpt_process_details SADABS
_exptl_crystal_colour colourless
_exptl_crystal_density_diffrn 1.470
_exptl_crystal_density_method 'not measured'
_exptl_crystal_description parallelepiped
_exptl_crystal_F_000 848
_exptl_crystal_size_max 0.70
_exptl_crystal_size_mid 0.40
_exptl_crystal_size_min 0.20
_refine_diff_density_max 0.346
_refine_diff_density_min -0.323
_refine_diff_density_rms 0.051
_refine_ls_extinction_method none
_refine_ls_goodness_of_fit_ref 1.050
_refine_ls_hydrogen_treatment mixed
_refine_ls_matrix_type full
_refine_ls_number_parameters 331
_refine_ls_number_reflns 4577
_refine_ls_number_restraints 0
_refine_ls_restrained_S_all 1.050
_refine_ls_R_factor_all 0.0580
_refine_ls_R_factor_gt 0.0433
_refine_ls_shift/su_max 0.000
_refine_ls_shift/su_mean 0.000
_refine_ls_structure_factor_coef Fsqd
_refine_ls_weighting_details 'calc w=1/[\s^2^(Fo^2^)+(0.0427P)^2^+0.7230P] where P=(Fo^2^+2Fc^2^)/3'
_refine_ls_weighting_scheme calc
_refine_ls_wR_factor_gt 0.0977
_refine_ls_wR_factor_ref 0.1047
_reflns_number_gt 3652
_reflns_number_total 4577
_reflns_threshold_expression >2sigma(I)
_cod_data_source_file ja100346w_si_003.cif
_cod_data_source_block compound_49
_cod_original_cell_volume 1840.9(4)
_cod_database_code 4102381

loop_
_symmetry_equiv_pos_as_xyz
'x, y, z'
'-x, y+1/2, -z+1/2'
'-x, -y, -z'
'x, -y-1/2, z-1/2'

loop_
_atom_site_label
_atom_site_type_symbol
_atom_site_fract_x
_atom_site_fract_y
_atom_site_fract_z
_atom_site_U_iso_or_equiv
_atom_site_adp_type
_atom_site_occupancy
_atom_site_symmetry_multiplicity
_atom_site_calc_flag
_atom_site_refinement_flags
F1 F 0.82397(7) 0.31822(11) 0.28243(3) 0.03083(19) Uani 1 1 d .
F2 F 0.78282(6) 0.46218(11) 0.20268(3) 0.02613(17) Uani 1 1 d .
F3 F 0.74048(7) 0.17668(12) 0.20911(4) 0.0413(2) Uani 1 1 d .
O1 O 0.99965(8) 0.11923(13) 0.23267(4) 0.0272(2) Uani 1 1 d .
O2 O 1.33539(7) 0.38963(13) -0.02390(3) 0.0236(2) Uani 1 1 d .
O3 O 1.13166(8) 0.33591(12) -0.10683(3) 0.02036(19) Uani 1 1 d .
O4 O 0.91695(7) 0.23520(13) -0.07206(3) 0.0223(2) Uani 1 1 d .
N1 N 0.98624(8) 0.32834(14) 0.15946(4) 0.0168(2) Uani 1 1 d .
H1N H 0.9515(13) 0.423(2) 0.1473(6) 0.027(4) Uiso 1 1 d .
C1 C 1.09791(10) 0.26952(17) 0.13349(4) 0.0157(2) Uani 1 1 d .
H1 H 1.1089(10) 0.1434(18) 0.1435(5) 0.011(3) Uiso 1 1 d .
C2 C 1.21417(10) 0.38074(17) 0.15259(5) 0.0179(2) Uani 1 1 d .
H2 H 1.1897(12) 0.506(2) 0.1588(6) 0.022(3) Uiso 1 1 d .
C3 C 1.29153(11) 0.29464(19) 0.20322(5) 0.0225(3) Uani 1 1 d .
H3B H 1.2442(12) 0.233(2) 0.2308(6) 0.023(3) Uiso 1 1 d .
H3A H 1.3418(13) 0.390(2) 0.2241(6) 0.029(4) Uiso 1 1 d .
C4 C 1.37317(10) 0.16186(18) 0.17370(5) 0.0201(3) Uani 1 1 d .
C5 C 1.43786(11) 0.0129(2) 0.19632(5) 0.0261(3) Uani 1 1 d .
H5 H 1.4367(13) -0.016(2) 0.2369(6) 0.033(4) Uiso 1 1 d .
C6 C 1.50629(11) -0.0923(2) 0.16048(6) 0.0283(3) Uani 1 1 d .
H6 H 1.5519(14) -0.198(2) 0.1750(6) 0.037(4) Uiso 1 1 d .
C7 C 1.51063(11) -0.0481(2) 0.10247(5) 0.0262(3) Uani 1 1 d .
H7 H 1.5559(13) -0.122(2) 0.0776(6) 0.030(4) Uiso 1 1 d .
C8 C 1.44603(10) 0.10089(18) 0.07950(5) 0.0207(3) Uani 1 1 d .
H8 H 1.4481(11) 0.1338(18) 0.0389(5) 0.016(3) Uiso 1 1 d .
C9 C 1.37670(10) 0.20566(17) 0.11526(5) 0.0178(2) Uani 1 1 d .
C10 C 1.29460(10) 0.36767(17) 0.09976(5) 0.0168(2) Uani 1 1 d .
H10 H 1.3450(11) 0.4775(19) 0.0952(5) 0.020(3) Uiso 1 1 d .
C11 C 1.20191(10) 0.33610(16) 0.04977(4) 0.0152(2) Uani 1 1 d .
C12 C 1.21888(10) 0.34946(16) -0.00894(5) 0.0161(2) Uani 1 1 d .
C13 C 1.12008(10) 0.31408(16) -0.04836(4) 0.0160(2) Uani 1 1 d .
C14 C 1.00565(10) 0.26380(16) -0.02886(5) 0.0163(2) Uani 1 1 d .
C15 C 0.99004(10) 0.24598(17) 0.02983(5) 0.0167(2) Uani 1 1 d .
H15 H 0.9127(11) 0.2091(18) 0.0435(5) 0.016(3) Uiso 1 1 d .
C16 C 1.08942(10) 0.28396(16) 0.06826(4) 0.0150(2) Uani 1 1 d .
C17 C 0.94913(10) 0.24477(17) 0.20644(5) 0.0186(3) Uani 1 1 d .
C18 C 0.82337(11) 0.30436(18) 0.22546(5) 0.0210(3) Uani 1 1 d .
C19 C 1.35279(12) 0.5221(2) -0.06731(6) 0.0327(3) Uani 1 1 d .
H19A H 1.3471 0.4628 -0.1053 0.049 Uiso 1 1 calc R
H19B H 1.4340 0.5784 -0.0604 0.049 Uiso 1 1 calc R
H19C H 1.2893 0.6169 -0.0662 0.049 Uiso 1 1 calc R
C20 C 1.13703(13) 0.16702(19) -0.13827(5) 0.0264(3) Uani 1 1 d .
H20C H 1.1372(14) 0.193(2) -0.1784(7) 0.043(4) Uiso 1 1 d .
H20B H 1.0677(15) 0.087(3) -0.1303(7) 0.049(5) Uiso 1 1 d .
H20A H 1.2107(18) 0.097(3) -0.1253(8) 0.064(6) Uiso 1 1 d .
C21 C 0.80036(11) 0.17379(19) -0.05617(5) 0.0237(3) Uani 1 1 d .
H21C H 0.7609(12) 0.269(2) -0.0317(6) 0.026(4) Uiso 1 1 d .
H21B H 0.8074(12) 0.054(2) -0.0331(6) 0.025(4) Uiso 1 1 d .
H21A H 0.7532(13) 0.155(2) -0.0922(6) 0.032(4) Uiso 1 1 d .

loop_
_atom_site_aniso_label
_atom_site_aniso_U_11
_atom_site_aniso_U_22
_atom_site_aniso_U_33
_atom_site_aniso_U_23
_atom_site_aniso_U_13
_atom_site_aniso_U_12
F1 0.0386(4) 0.0344(5) 0.0212(3) 0.0049(3) 0.0152(3) 0.0066(4)
F2 0.0248(3) 0.0282(4) 0.0262(3) 0.0058(3) 0.0078(3) 0.0071(3)
F3 0.0276(4) 0.0355(5) 0.0619(5) -0.0129(4) 0.0106(4) -0.0132(4)
O1 0.0323(4) 0.0266(5) 0.0235(4) 0.0087(4) 0.0066(3) 0.0080(4)
O2 0.0176(4) 0.0304(5) 0.0234(4) 0.0080(4) 0.0048(3) -0.0039(4)
O3 0.0300(4) 0.0181(4) 0.0133(3) 0.0002(3) 0.0032(3) -0.0016(4)
O4 0.0197(4) 0.0277(5) 0.0191(4) -0.0009(4) -0.0024(3) -0.0043(4)
N1 0.0184(4) 0.0162(5) 0.0163(4) 0.0013(4) 0.0044(3) 0.0034(4)
C1 0.0169(5) 0.0150(6) 0.0156(5) -0.0003(4) 0.0032(4) 0.0017(4)
C2 0.0199(5) 0.0173(6) 0.0167(5) -0.0025(5) 0.0021(4) 0.0000(5)
C3 0.0216(5) 0.0292(7) 0.0165(5) -0.0014(5) 0.0000(4) -0.0005(5)
C4 0.0151(5) 0.0253(7) 0.0197(5) -0.0003(5) -0.0013(4) -0.0030(5)
C5 0.0206(5) 0.0342(8) 0.0230(6) 0.0064(6) -0.0019(4) -0.0001(6)
C6 0.0211(5) 0.0289(8) 0.0343(6) 0.0050(6) -0.0024(5) 0.0069(6)
C7 0.0200(5) 0.0279(7) 0.0307(6) -0.0029(6) 0.0020(5) 0.0039(5)
C8 0.0171(5) 0.0240(7) 0.0212(5) -0.0016(5) 0.0015(4) -0.0028(5)
C9 0.0143(5) 0.0188(6) 0.0198(5) 0.0003(5) -0.0014(4) -0.0038(5)
C10 0.0168(5) 0.0170(6) 0.0165(5) -0.0012(5) 0.0014(4) -0.0028(5)
C11 0.0167(5) 0.0119(6) 0.0170(5) -0.0006(4) 0.0008(4) -0.0005(4)
C12 0.0172(5) 0.0120(6) 0.0195(5) 0.0008(4) 0.0041(4) -0.0012(4)
C13 0.0228(5) 0.0114(5) 0.0139(5) 0.0004(4) 0.0031(4) -0.0005(5)
C14 0.0179(5) 0.0122(6) 0.0185(5) -0.0012(4) -0.0009(4) 0.0008(4)
C15 0.0157(5) 0.0146(6) 0.0202(5) 0.0000(5) 0.0032(4) -0.0011(5)
C16 0.0188(5) 0.0106(5) 0.0158(5) -0.0007(4) 0.0037(4) 0.0009(4)
C17 0.0209(5) 0.0185(6) 0.0165(5) -0.0028(5) 0.0024(4) -0.0012(5)
C18 0.0231(5) 0.0189(6) 0.0217(5) 0.0000(5) 0.0056(4) -0.0033(5)
C19 0.0290(6) 0.0305(8) 0.0399(7) 0.0141(6) 0.0114(5) -0.0053(6)
C20 0.0365(7) 0.0237(7) 0.0195(5) -0.0076(5) 0.0054(5) -0.0016(6)
C21 0.0196(5) 0.0225(7) 0.0285(6) -0.0015(6) -0.0019(5) -0.0036(5)

loop_
_atom_type_symbol
_atom_type_description
_atom_type_scat_dispersion_real
_atom_type_scat_dispersion_imag
_atom_type_scat_source
C C 0.0033 0.0016 'International Tables Vol C Tables 4.2.6.8 and 6.1.1.4'
H H 0.0000 0.0000 'International Tables Vol C Tables 4.2.6.8 and 6.1.1.4'
N N 0.0061 0.0033 'International Tables Vol C Tables 4.2.6.8 and 6.1.1.4'
O O 0.0106 0.0060 'International Tables Vol C Tables 4.2.6.8 and 6.1.1.4'
F F 0.0171 0.0103 'International Tables Vol C Tables 4.2.6.8 and 6.1.1.4'

loop_
_geom_angle_atom_site_label_1
_geom_angle_atom_site_label_2
_geom_angle_atom_site_label_3
_geom_angle
C12 O2 C19 119.74(9)
C13 O3 C20 114.16(9)
C14 O4 C21 117.58(9)
C17 N1 C1 120.66(10)
N1 C1 C16 113.28(9)
N1 C1 C2 114.83(9)
C16 C1 C2 104.08(9)
C3 C2 C1 113.77(10)
C3 C2 C10 105.42(9)
C1 C2 C10 103.80(9)
C4 C3 C2 103.16(9)
C5 C4 C9 120.15(11)
C5 C4 C3 129.45(11)
C9 C4 C3 110.39(10)
C4 C5 C6 119.42(11)
C5 C6 C7 120.50(13)
C8 C7 C6 120.40(12)
C7 C8 C9 119.18(11)
C8 C9 C4 120.34(11)
C8 C9 C10 128.82(10)
C4 C9 C10 110.80(10)
C11 C10 C9 114.86(10)
C11 C10 C2 103.25(9)
C9 C10 C2 102.58(9)
C16 C11 C12 120.23(10)
C16 C11 C10 111.68(9)
C12 C11 C10 128.07(10)
O2 C12 C11 116.73(9)
O2 C12 C13 124.40(10)
C11 C12 C13 118.81(10)
O3 C13 C12 120.39(10)
O3 C13 C14 119.26(9)
C12 C13 C14 120.29(10)
O4 C14 C15 125.29(10)
O4 C14 C13 114.03(9)
C15 C14 C13 120.68(10)
C16 C15 C14 117.94(10)
C11 C16 C15 122.02(10)
C11 C16 C1 109.49(9)
C15 C16 C1 128.43(10)
O1 C17 N1 127.00(11)
O1 C17 C18 117.16(10)
N1 C17 C18 115.60(10)
F1 C18 F2 107.98(10)
F1 C18 F3 107.08(10)
F2 C18 F3 106.89(10)
F1 C18 C17 111.37(9)
F2 C18 C17 114.33(10)
F3 C18 C17 108.87(10)

loop_
_geom_bond_atom_site_label_1
_geom_bond_atom_site_label_2
_geom_bond_distance
F1 C18 1.3233(13)
F2 C18 1.3299(15)
F3 C18 1.3355(15)
O1 C17 1.2112(15)
O2 C12 1.3722(13)
O2 C19 1.4171(16)
O3 C13 1.3782(12)
O3 C20 1.4346(16)
O4 C14 1.3607(13)
O4 C21 1.4210(14)
N1 C17 1.3343(14)
N1 C1 1.4599(14)
C1 C16 1.5115(14)
C1 C2 1.5456(16)
C2 C3 1.5328(16)
C2 C10 1.5567(15)
C3 C4 1.5109(17)
C4 C5 1.3801(18)
C4 C9 1.3943(15)
C5 C6 1.3857(19)
C6 C7 1.3859(18)
C7 C8 1.3826(18)
C8 C9 1.3886(16)
C9 C10 1.5119(17)
C10 C11 1.5031(15)
C11 C16 1.3810(15)
C11 C12 1.3886(15)
C12 C13 1.3895(15)
C13 C14 1.4054(15)
C14 C15 1.3879(15)
C15 C16 1.3840(15)
C17 C18 1.5327(16)
